data_7019754
loop_
_publ_author_name
'Theuergarten, Eileen'
'Schl\"osser, Janin'
'Schl\"uns, Danny'
'Freytag, Matthias'
'Daniliuc, Constantin G.'
'Jones, Peter G.'
'Tamm, Matthias'

_publ_section_title
;
 Fixation of carbon dioxide and related small molecules by a bifunctional
 frustrated pyrazolylborane Lewis pair.
;
_journal_issue 30
_journal_name_full 'Dalton transactions (Cambridge, England : 2003)'
_journal_page_first 9101
_journal_page_last 9110
_journal_paper_doi 10.1039/c2dt30448a
_journal_volume 41
_journal_year 2012
_chemical_formula_sum 'C28 H28 B F10 N3 O'
_chemical_formula_weight 623.34
_chemical_name_systematic
;
?
;
_space_group_IT_number 14
_symmetry_cell_setting monoclinic
_symmetry_space_group_name_Hall '-P 2yn'
_symmetry_space_group_name_H-M 'P 1 21/n 1'
_atom_sites_solution_hydrogens geom
_atom_sites_solution_primary direct
_atom_sites_solution_secondary difmap
_audit_creation_method SHELXL-97
_cell_angle_alpha 90.00
_cell_angle_beta 102.930(4)
_cell_angle_gamma 90.00
_cell_formula_units_Z 4
_cell_length_a 10.9606(4)
_cell_length_b 19.1668(6)
_cell_length_c 14.3458(4)
_cell_measurement_reflns_used 20700
_cell_measurement_temperature 100(2)
_cell_measurement_theta_max 29.2868
_cell_measurement_theta_min 2.1208
_cell_volume 2937.34(17)
_computing_cell_refinement
;
CrysAlisPro, Agilent Technologies,
Version 1.171.34.49 (release 20-01-2011 CrysAlis171 .NET)
(compiled Jan 20 2011,15:58:25)
;
_computing_data_collection
;
CrysAlisPro, Agilent Technologies,
Version 1.171.34.49 (release 20-01-2011 CrysAlis171 .NET)
(compiled Jan 20 2011,15:58:25)
;
_computing_data_reduction
;
CrysAlisPro, Agilent Technologies,
Version 1.171.34.49 (release 20-01-2011 CrysAlis171 .NET)
(compiled Jan 20 2011,15:58:25)
;
_computing_molecular_graphics 'Bruker XP'
_computing_publication_material SHELXL-97
_computing_structure_refinement 'SHELXL-97 (Sheldrick, 1997)'
_computing_structure_solution 'SHELXS-97 (Sheldrick, 1990)'
_diffrn_ambient_temperature 100(2)
_diffrn_detector_area_resol_mean 16.1419
_diffrn_measured_fraction_theta_full 0.999
_diffrn_measured_fraction_theta_max 0.999
_diffrn_measurement_device_type 'Oxford Diffraction Xcalibur, Eos'
_diffrn_measurement_method '\w scans'
_diffrn_radiation_monochromator graphite
_diffrn_radiation_source 'Enhance (Mo) X-ray Source'
_diffrn_radiation_type 'Mo K\a'
_diffrn_radiation_wavelength 0.71073
_diffrn_reflns_av_R_equivalents 0.0554
_diffrn_reflns_av_sigmaI/netI 0.0298
_diffrn_reflns_limit_h_max 14
_diffrn_reflns_limit_h_min -14
_diffrn_reflns_limit_k_max 25
_diffrn_reflns_limit_k_min -25
_diffrn_reflns_limit_l_max 18
_diffrn_reflns_limit_l_min -18
_diffrn_reflns_number 106116
_diffrn_reflns_theta_full 27.88
_diffrn_reflns_theta_max 27.88
_diffrn_reflns_theta_min 2.18
_exptl_absorpt_coefficient_mu 0.130
_exptl_absorpt_correction_T_max 1.00000
_exptl_absorpt_correction_T_min 0.93091
_exptl_absorpt_correction_type multi-scan
_exptl_absorpt_process_details
;
CrysAlisPro, Agilent Technologies,
Version 1.171.34.49 (release 20-01-2011 CrysAlis171 .NET)
(compiled Jan 20 2011,15:58:25)
;
_exptl_crystal_colour colourless
_exptl_crystal_density_diffrn 1.410
_exptl_crystal_density_method 'not measured'
_exptl_crystal_description prism
_exptl_crystal_F_000 1280
_exptl_crystal_size_max 0.21
_exptl_crystal_size_mid 0.18
_exptl_crystal_size_min 0.14
_refine_diff_density_max 0.321
_refine_diff_density_min -0.300
_refine_diff_density_rms 0.044
_refine_ls_extinction_method none
_refine_ls_goodness_of_fit_ref 1.028
_refine_ls_hydrogen_treatment constr
_refine_ls_matrix_type full
_refine_ls_number_parameters 397
_refine_ls_number_reflns 7000
_refine_ls_number_restraints 0
_refine_ls_restrained_S_all 1.028
_refine_ls_R_factor_all 0.0632
_refine_ls_R_factor_gt 0.0426
_refine_ls_shift/su_max 0.001
_refine_ls_shift/su_mean 0.000
_refine_ls_structure_factor_coef Fsqd
_refine_ls_weighting_details 'calc w=1/[\s^2^(Fo^2^)+(0.0380P)^2^+1.2877P] where P=(Fo^2^+2Fc^2^)/3'
_refine_ls_weighting_scheme calc
_refine_ls_wR_factor_gt 0.0909
_refine_ls_wR_factor_ref 0.0983
_reflns_number_gt 5364
_reflns_number_total 7000
_reflns_threshold_expression >2sigma(I)
_cod_data_source_file c2dt30448a.txt
_cod_data_source_block eileen20
_cod_original_cell_volume 2937.34(16)
_cod_original_sg_symbol_H-M 'P 21/n'
_cod_database_code 7019754

loop_
_symmetry_equiv_pos_as_xyz
'x, y, z'
'-x+1/2, y+1/2, -z+1/2'
'-x, -y, -z'
'x-1/2, -y-1/2, z-1/2'

loop_
_atom_site_label
_atom_site_type_symbol
_atom_site_fract_x
_atom_site_fract_y
_atom_site_fract_z
_atom_site_U_iso_or_equiv
_atom_site_adp_type
_atom_site_occupancy
_atom_site_symmetry_multiplicity
_atom_site_calc_flag
_atom_site_refinement_flags
B B 0.66663(16) 0.12335(8) 0.81276(12) 0.0186(3) Uani 1 1 d .
N1 N 0.63254(11) 0.20289(6) 0.78736(8) 0.0183(3) Uani 1 1 d .
N2 N 0.61276(11) 0.23496(6) 0.86838(8) 0.0178(2) Uani 1 1 d .
N3 N 0.60235(12) 0.20266(6) 1.02450(9) 0.0217(3) Uani 1 1 d .
O O 0.64530(10) 0.12299(5) 0.91201(7) 0.0204(2) Uani 1 1 d .
F1 F 0.70244(8) 0.01062(5) 0.67013(7) 0.0298(2) Uani 1 1 d .
F2 F 0.52136(10) -0.06854(5) 0.57051(8) 0.0431(3) Uani 1 1 d .
F3 F 0.28070(10) -0.05221(6) 0.58754(8) 0.0458(3) Uani 1 1 d .
F4 F 0.22483(8) 0.04582(5) 0.70783(7) 0.0343(2) Uani 1 1 d .
F5 F 0.40382(8) 0.12882(5) 0.80576(6) 0.0282(2) Uani 1 1 d .
F6 F 0.77250(8) -0.01056(4) 0.86613(7) 0.0282(2) Uani 1 1 d .
F7 F 1.01340(9) -0.04566(5) 0.90860(7) 0.0313(2) Uani 1 1 d .
F8 F 1.19278(8) 0.05092(5) 0.89901(7) 0.0341(2) Uani 1 1 d .
F9 F 1.12315(9) 0.18246(5) 0.83798(7) 0.0365(2) Uani 1 1 d .
F10 F 0.88422(8) 0.21949(5) 0.79722(7) 0.0307(2) Uani 1 1 d .
C1 C 0.61459(13) 0.25026(7) 0.71705(10) 0.0192(3) Uani 1 1 d .
C2 C 0.58340(14) 0.31313(8) 0.75494(10) 0.0204(3) Uani 1 1 d .
H2 H 0.5660 0.3558 0.7209 0.025 Uiso 1 1 calc R
C3 C 0.58191(13) 0.30325(7) 0.84957(10) 0.0183(3) Uani 1 1 d .
C4 C 0.62044(15) 0.23804(8) 0.61387(11) 0.0240(3) Uani 1 1 d .
C5 C 0.7021(2) 0.17708(9) 0.59890(13) 0.0389(4) Uani 1 1 d .
H5A H 0.7893 0.1868 0.6305 0.058 Uiso 1 1 calc R
H5B H 0.6957 0.1703 0.5303 0.058 Uiso 1 1 calc R
H5C H 0.6740 0.1348 0.6262 0.058 Uiso 1 1 calc R
C6 C 0.48755(19) 0.22503(17) 0.55752(15) 0.0737(9) Uani 1 1 d .
H6A H 0.4540 0.1833 0.5824 0.111 Uiso 1 1 calc R
H6B H 0.4879 0.2180 0.4899 0.111 Uiso 1 1 calc R
H6C H 0.4351 0.2654 0.5639 0.111 Uiso 1 1 calc R
C7 C 0.6746(3) 0.30336(11) 0.57806(16) 0.0647(8) Uani 1 1 d .
H7A H 0.6158 0.3422 0.5755 0.097 Uiso 1 1 calc R
H7B H 0.6887 0.2948 0.5139 0.097 Uiso 1 1 calc R
H7C H 0.7543 0.3152 0.6217 0.097 Uiso 1 1 calc R
C8 C 0.55203(14) 0.35674(7) 0.91959(11) 0.0218(3) Uani 1 1 d .
C9 C 0.52617(16) 0.42702(8) 0.86703(12) 0.0283(3) Uani 1 1 d .
H9A H 0.6006 0.4416 0.8450 0.042 Uiso 1 1 calc R
H9B H 0.5059 0.4623 0.9107 0.042 Uiso 1 1 calc R
H9C H 0.4555 0.4219 0.8119 0.042 Uiso 1 1 calc R
C10 C 0.43457(15) 0.33509(9) 0.95390(12) 0.0285(4) Uani 1 1 d .
H10A H 0.3640 0.3303 0.8987 0.043 Uiso 1 1 calc R
H10B H 0.4150 0.3708 0.9972 0.043 Uiso 1 1 calc R
H10C H 0.4497 0.2904 0.9877 0.043 Uiso 1 1 calc R
C11 C 0.66464(16) 0.36587(9) 1.00402(12) 0.0305(4) Uani 1 1 d .
H11A H 0.6817 0.3217 1.0390 0.046 Uiso 1 1 calc R
H11B H 0.6460 0.4021 1.0470 0.046 Uiso 1 1 calc R
H11C H 0.7382 0.3796 0.9801 0.046 Uiso 1 1 calc R
C12 C 0.61973(13) 0.18470(7) 0.94473(10) 0.0188(3) Uani 1 1 d .
C13 C 0.60623(15) 0.15034(8) 1.10173(11) 0.0261(3) Uani 1 1 d .
C14 C 0.50741(17) 0.09417(10) 1.07023(13) 0.0365(4) Uani 1 1 d .
H14A H 0.4258 0.1162 1.0461 0.055 Uiso 1 1 calc R
H14B H 0.5034 0.0642 1.1248 0.055 Uiso 1 1 calc R
H14C H 0.5295 0.0659 1.0195 0.055 Uiso 1 1 calc R
C15 C 0.73617(17) 0.11833(10) 1.13086(13) 0.0382(4) Uani 1 1 d .
H15A H 0.7548 0.0926 1.0767 0.057 Uiso 1 1 calc R
H15B H 0.7392 0.0864 1.1846 0.057 Uiso 1 1 calc R
H15C H 0.7983 0.1554 1.1500 0.057 Uiso 1 1 calc R
C16 C 0.5783(2) 0.19152(11) 1.18518(13) 0.0507(6) Uani 1 1 d .
H16A H 0.6411 0.2284 1.2036 0.076 Uiso 1 1 calc R
H16B H 0.5809 0.1602 1.2396 0.076 Uiso 1 1 calc R
H16C H 0.4949 0.2125 1.1661 0.076 Uiso 1 1 calc R
C17 C 0.56331(14) 0.07273(7) 0.74585(10) 0.0196(3) Uani 1 1 d .
C18 C 0.58587(14) 0.02137(8) 0.68378(11) 0.0231(3) Uani 1 1 d .
C19 C 0.49333(16) -0.02060(8) 0.63075(11) 0.0285(4) Uani 1 1 d .
C20 C 0.37164(16) -0.01219(9) 0.63897(12) 0.0296(4) Uani 1 1 d .
C21 C 0.34360(15) 0.03766(8) 0.69956(11) 0.0255(3) Uani 1 1 d .
C22 C 0.43841(14) 0.07908(8) 0.75035(10) 0.0213(3) Uani 1 1 d .
C23 C 0.81447(14) 0.10526(7) 0.82460(10) 0.0196(3) Uani 1 1 d .
C24 C 0.85624(14) 0.03880(8) 0.85526(10) 0.0211(3) Uani 1 1 d .
C25 C 0.98022(15) 0.01947(8) 0.87825(11) 0.0231(3) Uani 1 1 d .
C26 C 1.07160(14) 0.06790(9) 0.87291(11) 0.0248(3) Uani 1 1 d .
C27 C 1.03590(14) 0.13436(8) 0.84319(11) 0.0249(3) Uani 1 1 d .
C28 C 0.91013(14) 0.15179(8) 0.82109(11) 0.0223(3) Uani 1 1 d .

loop_
_atom_site_aniso_label
_atom_site_aniso_U_11
_atom_site_aniso_U_22
_atom_site_aniso_U_33
_atom_site_aniso_U_23
_atom_site_aniso_U_13
_atom_site_aniso_U_12
B 0.0211(8) 0.0161(7) 0.0199(8) -0.0009(6) 0.0072(6) 0.0000(6)
N1 0.0208(6) 0.0174(6) 0.0181(6) -0.0036(5) 0.0074(5) 0.0008(5)
N2 0.0187(6) 0.0177(6) 0.0178(6) -0.0030(5) 0.0058(5) 0.0018(5)
N3 0.0237(7) 0.0225(6) 0.0197(6) -0.0001(5) 0.0067(5) 0.0041(5)
O 0.0259(6) 0.0164(5) 0.0211(5) -0.0011(4) 0.0098(4) 0.0026(4)
F1 0.0271(5) 0.0299(5) 0.0346(5) -0.0114(4) 0.0118(4) 0.0015(4)
F2 0.0511(7) 0.0362(6) 0.0425(6) -0.0227(5) 0.0114(5) -0.0081(5)
F3 0.0404(6) 0.0514(7) 0.0423(6) -0.0137(5) 0.0025(5) -0.0246(5)
F4 0.0203(5) 0.0522(6) 0.0304(5) 0.0069(5) 0.0055(4) -0.0068(4)
F5 0.0233(5) 0.0319(5) 0.0316(5) -0.0048(4) 0.0108(4) 0.0042(4)
F6 0.0263(5) 0.0193(4) 0.0395(5) 0.0032(4) 0.0087(4) -0.0009(4)
F7 0.0313(5) 0.0255(5) 0.0361(5) 0.0051(4) 0.0055(4) 0.0094(4)
F8 0.0192(5) 0.0479(6) 0.0342(5) 0.0059(5) 0.0038(4) 0.0063(4)
F9 0.0225(5) 0.0430(6) 0.0423(6) 0.0115(5) 0.0037(4) -0.0091(4)
F10 0.0266(5) 0.0214(5) 0.0427(6) 0.0066(4) 0.0051(4) -0.0033(4)
C1 0.0164(7) 0.0193(7) 0.0217(7) 0.0002(6) 0.0040(6) -0.0006(6)
C2 0.0199(7) 0.0186(7) 0.0228(7) 0.0011(6) 0.0049(6) 0.0009(6)
C3 0.0131(7) 0.0172(7) 0.0241(7) -0.0023(6) 0.0032(6) 0.0004(5)
C4 0.0280(8) 0.0250(8) 0.0194(7) -0.0004(6) 0.0066(6) 0.0030(6)
C5 0.0590(13) 0.0364(10) 0.0279(9) 0.0039(7) 0.0239(9) 0.0148(9)
C6 0.0322(12) 0.155(3) 0.0303(11) -0.0361(14) -0.0013(9) 0.0171(14)
C7 0.136(2) 0.0335(11) 0.0397(12) 0.0035(9) 0.0523(14) -0.0054(13)
C8 0.0225(8) 0.0182(7) 0.0252(8) -0.0049(6) 0.0064(6) 0.0033(6)
C9 0.0306(9) 0.0197(7) 0.0350(9) -0.0037(7) 0.0087(7) 0.0036(7)
C10 0.0269(9) 0.0273(8) 0.0345(9) 0.0014(7) 0.0139(7) 0.0084(7)
C11 0.0316(9) 0.0280(8) 0.0290(9) -0.0097(7) 0.0005(7) 0.0016(7)
C12 0.0164(7) 0.0174(7) 0.0222(7) 0.0000(6) 0.0036(6) 0.0014(5)
C13 0.0330(9) 0.0267(8) 0.0202(7) 0.0028(6) 0.0098(6) 0.0050(7)
C14 0.0377(10) 0.0386(10) 0.0364(10) 0.0071(8) 0.0153(8) -0.0046(8)
C15 0.0345(10) 0.0447(11) 0.0332(10) 0.0153(8) 0.0031(8) 0.0053(8)
C16 0.0895(17) 0.0416(11) 0.0284(10) 0.0018(8) 0.0293(10) 0.0115(11)
C17 0.0223(8) 0.0162(7) 0.0209(7) 0.0008(5) 0.0061(6) -0.0013(6)
C18 0.0233(8) 0.0218(7) 0.0253(8) -0.0008(6) 0.0080(6) -0.0002(6)
C19 0.0381(10) 0.0227(8) 0.0247(8) -0.0071(6) 0.0075(7) -0.0054(7)
C20 0.0296(9) 0.0306(8) 0.0256(8) -0.0001(7) 0.0002(7) -0.0136(7)
C21 0.0216(8) 0.0320(8) 0.0227(8) 0.0071(6) 0.0047(6) -0.0041(7)
C22 0.0239(8) 0.0216(7) 0.0196(7) 0.0020(6) 0.0071(6) -0.0002(6)
C23 0.0216(8) 0.0200(7) 0.0182(7) -0.0026(5) 0.0068(6) 0.0001(6)
C24 0.0233(8) 0.0205(7) 0.0207(7) -0.0025(6) 0.0074(6) -0.0029(6)
C25 0.0273(8) 0.0223(7) 0.0196(7) 0.0004(6) 0.0050(6) 0.0059(6)
C26 0.0194(8) 0.0359(9) 0.0190(7) -0.0009(6) 0.0043(6) 0.0035(7)
C27 0.0208(8) 0.0311(8) 0.0229(8) 0.0010(6) 0.0052(6) -0.0066(6)
C28 0.0248(8) 0.0200(7) 0.0219(7) 0.0009(6) 0.0050(6) -0.0006(6)

loop_
_atom_type_symbol
_atom_type_description
_atom_type_scat_dispersion_real
_atom_type_scat_dispersion_imag
_atom_type_scat_source
C C 0.0033 0.0016 'International Tables Vol C Tables 4.2.6.8 and 6.1.1.4'
H H 0.0000 0.0000 'International Tables Vol C Tables 4.2.6.8 and 6.1.1.4'
B B 0.0013 0.0007 'International Tables Vol C Tables 4.2.6.8 and 6.1.1.4'
N N 0.0061 0.0033 'International Tables Vol C Tables 4.2.6.8 and 6.1.1.4'
O O 0.0106 0.0060 'International Tables Vol C Tables 4.2.6.8 and 6.1.1.4'
F F 0.0171 0.0103 'International Tables Vol C Tables 4.2.6.8 and 6.1.1.4'

loop_
_geom_angle_atom_site_label_1
_geom_angle_atom_site_label_2
_geom_angle_atom_site_label_3
_geom_angle
O B N1 98.26(11)
O B C23 105.31(12)
N1 B C23 113.88(12)
O B C17 108.80(12)
N1 B C17 109.79(12)
C23 B C17 118.59(12)
C1 N1 N2 108.03(11)
C1 N1 B 144.02(12)
N2 N1 B 107.95(11)
C3 N2 N1 109.95(11)
C3 N2 C12 139.21(12)
N1 N2 C12 110.53(11)
C12 N3 C13 120.75(13)
C12 O B 115.10(11)
N1 C1 C2 107.44(12)
N1 C1 C4 126.90(13)
C2 C1 C4 125.60(13)
C3 C2 C1 108.90(13)
N2 C3 C2 105.68(12)
N2 C3 C8 126.64(13)
C2 C3 C8 127.68(13)
C1 C4 C5 114.41(13)
C1 C4 C6 107.47(13)
C5 C4 C6 108.90(16)
C1 C4 C7 107.91(13)
C5 C4 C7 107.37(15)
C6 C4 C7 110.79(19)
C3 C8 C11 110.14(12)
C3 C8 C10 110.46(12)
C11 C8 C10 111.24(13)
C3 C8 C9 108.04(12)
C11 C8 C9 108.34(13)
C10 C8 C9 108.54(12)
N3 C12 O 131.12(14)
N3 C12 N2 121.09(13)
O C12 N2 107.78(11)
N3 C13 C15 110.21(13)
N3 C13 C16 105.02(13)
C15 C13 C16 109.51(16)
N3 C13 C14 110.84(13)
C15 C13 C14 110.89(14)
C16 C13 C14 110.21(15)
C18 C17 C22 114.27(13)
C18 C17 B 126.90(13)
C22 C17 B 118.82(13)
F1 C18 C19 115.65(13)
F1 C18 C17 120.79(13)
C19 C18 C17 123.55(15)
F2 C19 C20 120.09(14)
F2 C19 C18 120.47(15)
C20 C19 C18 119.43(14)
F3 C20 C21 120.18(15)
F3 C20 C19 120.14(15)
C21 C20 C19 119.69(14)
F4 C21 C20 119.75(14)
F4 C21 C22 121.14(14)
C20 C21 C22 119.10(15)
F5 C22 C21 116.12(13)
F5 C22 C17 119.92(13)
C21 C22 C17 123.96(14)
C28 C23 C24 113.73(13)
C28 C23 B 127.05(13)
C24 C23 B 118.51(13)
F6 C24 C25 116.35(13)
F6 C24 C23 119.57(13)
C25 C24 C23 124.06(14)
F7 C25 C24 120.57(14)
F7 C25 C26 119.68(14)
C24 C25 C26 119.72(14)
F8 C26 C27 120.61(14)
F8 C26 C25 120.57(14)
C27 C26 C25 118.79(14)
F9 C27 C26 119.84(14)
F9 C27 C28 120.46(14)
C26 C27 C28 119.68(14)
F10 C28 C27 115.49(13)
F10 C28 C23 120.50(13)
C27 C28 C23 123.99(14)

loop_
_geom_bond_atom_site_label_1
_geom_bond_atom_site_label_2
_geom_bond_distance
B O 1.4937(19)
B N1 1.5924(19)
B C23 1.628(2)
B C17 1.631(2)
N1 C1 1.3386(18)
N1 N2 1.3742(16)
N2 C3 1.3637(18)
N2 C12 1.4478(18)
N3 C12 1.2499(19)
N3 C13 1.4878(19)
O C12 1.3254(17)
F1 C18 1.3510(17)
F2 C19 1.3432(18)
F3 C20 1.3405(18)
F4 C21 1.3424(18)
F5 C22 1.3489(17)
F6 C24 1.3512(17)
F7 C25 1.3451(17)
F8 C26 1.3371(18)
F9 C27 1.3424(17)
F10 C28 1.3558(17)
C1 C2 1.396(2)
C1 C4 1.514(2)
C2 C3 1.374(2)
C3 C8 1.5213(19)
C4 C5 1.516(2)
C4 C6 1.520(3)
C4 C7 1.523(2)
C8 C11 1.534(2)
C8 C10 1.535(2)
C8 C9 1.539(2)
C13 C15 1.521(2)
C13 C16 1.521(2)
C13 C14 1.522(2)
C17 C18 1.386(2)
C17 C22 1.390(2)
C18 C19 1.382(2)
C19 C20 1.375(2)
C20 C21 1.372(2)
C21 C22 1.379(2)
C23 C28 1.386(2)
C23 C24 1.391(2)
C24 C25 1.375(2)
C25 C26 1.380(2)
C26 C27 1.372(2)
C27 C28 1.384(2)

loop_
_geom_torsion_atom_site_label_1
_geom_torsion_atom_site_label_2
_geom_torsion_atom_site_label_3
_geom_torsion_atom_site_label_4
_geom_torsion
O B N1 C1 -173.09(18)
C23 B N1 C1 76.1(2)
C17 B N1 C1 -59.6(2)
O B N1 N2 5.94(14)
C23 B N1 N2 -104.92(13)
C17 B N1 N2 119.41(12)
C1 N1 N2 C3 0.03(15)
B N1 N2 C3 -179.37(11)
C1 N1 N2 C12 174.82(11)
B N1 N2 C12 -4.58(15)
N1 B O C12 -5.76(15)
C23 B O C12 111.87(13)
C17 B O C12 -120.01(13)
N2 N1 C1 C2 0.18(16)
B N1 C1 C2 179.21(18)
N2 N1 C1 C4 -177.10(13)
B N1 C1 C4 1.9(3)
N1 C1 C2 C3 -0.33(17)
C4 C1 C2 C3 177.00(14)
N1 N2 C3 C2 -0.23(15)
C12 N2 C3 C2 -172.75(16)
N1 N2 C3 C8 179.65(13)
C12 N2 C3 C8 7.1(3)
C1 C2 C3 N2 0.35(16)
C1 C2 C3 C8 -179.54(14)
N1 C1 C4 C5 -25.7(2)
C2 C1 C4 C5 157.48(15)
N1 C1 C4 C6 95.4(2)
C2 C1 C4 C6 -81.5(2)
N1 C1 C4 C7 -145.13(18)
C2 C1 C4 C7 38.1(2)
N2 C3 C8 C11 60.39(19)
C2 C3 C8 C11 -119.74(16)
N2 C3 C8 C10 -62.87(19)
C2 C3 C8 C10 116.99(16)
N2 C3 C8 C9 178.54(14)
C2 C3 C8 C9 -1.6(2)
C13 N3 C12 O -1.3(2)
C13 N3 C12 N2 178.31(13)
B O C12 N3 -176.79(16)
B O C12 N2 3.51(16)
C3 N2 C12 N3 -6.3(3)
N1 N2 C12 N3 -178.77(13)
C3 N2 C12 O 173.44(16)
N1 N2 C12 O 0.96(15)
C12 N3 C13 C15 63.38(19)
C12 N3 C13 C16 -178.76(16)
C12 N3 C13 C14 -59.77(19)
O B C17 C18 -131.75(15)
N1 B C17 C18 121.76(15)
C23 B C17 C18 -11.5(2)
O B C17 C22 47.06(17)
N1 B C17 C22 -59.42(17)
C23 B C17 C22 167.27(13)
C22 C17 C18 F1 178.16(13)
B C17 C18 F1 -3.0(2)
C22 C17 C18 C19 -0.3(2)
B C17 C18 C19 178.56(15)
F1 C18 C19 F2 0.2(2)
C17 C18 C19 F2 178.73(14)
F1 C18 C19 C20 -178.79(14)
C17 C18 C19 C20 -0.3(2)
F2 C19 C20 F3 0.6(2)
C18 C19 C20 F3 179.58(14)
F2 C19 C20 C21 -178.98(15)
C18 C19 C20 C21 0.0(2)
F3 C20 C21 F4 0.6(2)
C19 C20 C21 F4 -179.85(14)
F3 C20 C21 C22 -178.78(14)
C19 C20 C21 C22 0.8(2)
F4 C21 C22 F5 -1.8(2)
C20 C21 C22 F5 177.51(13)
F4 C21 C22 C17 179.21(13)
C20 C21 C22 C17 -1.4(2)
C18 C17 C22 F5 -177.75(13)
B C17 C22 F5 3.3(2)
C18 C17 C22 C21 1.2(2)
B C17 C22 C21 -177.80(14)
O B C23 C28 -101.97(16)
N1 B C23 C28 4.5(2)
C17 B C23 C28 136.05(15)
O B C23 C24 67.75(16)
N1 B C23 C24 174.25(12)
C17 B C23 C24 -54.23(18)
C28 C23 C24 F6 176.90(12)
B C23 C24 F6 5.9(2)
C28 C23 C24 C25 -1.4(2)
B C23 C24 C25 -172.44(14)
F6 C24 C25 F7 0.8(2)
C23 C24 C25 F7 179.13(13)
F6 C24 C25 C26 -177.24(13)
C23 C24 C25 C26 1.1(2)
F7 C25 C26 F8 -1.0(2)
C24 C25 C26 F8 177.04(13)
F7 C25 C26 C27 -179.01(13)
C24 C25 C26 C27 -1.0(2)
F8 C26 C27 F9 1.6(2)
C25 C26 C27 F9 179.60(14)
F8 C26 C27 C28 -176.76(13)
C25 C26 C27 C28 1.2(2)
F9 C27 C28 F10 -1.7(2)
C26 C27 C28 F10 176.69(13)
F9 C27 C28 C23 179.95(14)
C26 C27 C28 C23 -1.7(2)
C24 C23 C28 F10 -176.63(13)
B C23 C28 F10 -6.5(2)
C24 C23 C28 C27 1.7(2)
B C23 C28 C27 171.82(14)
